data_7248255
loop_
_publ_author_name
'R\"o\b-Ohlenroth, Richard'
'Knippen, Katharina'
'Kraft, Maryana'
'Volkmer, Dirk'

_publ_section_title
;
 Enantioselective enrichment of chiral 1-phenylethanol in the
 camphor-based chiral metal--organic framework CFA-22
;
_journal_issue 15
_journal_name_full CrystEngComm
_journal_page_first 2051
_journal_page_last 2055
_journal_paper_doi 10.1039/D4CE00181H
_journal_volume 26
_journal_year 2024
_chemical_absolute_configuration rmad
_chemical_formula_sum 'C63 H78 Cl Cu N6 O7'
_chemical_formula_weight 1130.30
_space_group_crystal_system cubic
_space_group_IT_number 198
_space_group_name_Hall 'P 2ac 2ab 3'
_space_group_name_H-M_alt 'P 21 3'
_atom_sites_solution_hydrogens geom
_audit_creation_method SHELXL-2018/3
_audit_update_record
;
2023-07-18 deposited with the CCDC.	2024-03-01 downloaded from the CCDC.
;
_cell_angle_alpha 90
_cell_angle_beta 90
_cell_angle_gamma 90
_cell_formula_units_Z 4
_cell_length_a 18.2443(3)
_cell_length_b 18.2443(3)
_cell_length_c 18.2443(3)
_cell_measurement_reflns_used 9546
_cell_measurement_temperature 150(2)
_cell_measurement_theta_max 28.107
_cell_measurement_theta_min 2.497
_cell_volume 6072.70(17)
_computing_cell_refinement 'SAINT V8.40A'
_computing_data_collection 'Bruker APEX3'
_computing_data_reduction 'SAINT V8.40A'
_computing_structure_refinement 'SHELXL-2018/3 (Sheldrick, 2018)'
_computing_structure_solution 'SHELXT 2014/5 (Sheldrick, 2014)'
_diffrn_ambient_temperature 150(2)
_diffrn_measured_fraction_theta_full 0.998
_diffrn_measured_fraction_theta_max 0.998
_diffrn_measurement_device_type 'Bruker D8 Venture APEX 3'
_diffrn_radiation_type MoK\a
_diffrn_radiation_wavelength 0.71073
_diffrn_reflns_av_R_equivalents 0.0570
_diffrn_reflns_av_unetI/netI 0.0124
_diffrn_reflns_Laue_measured_fraction_full 0.998
_diffrn_reflns_Laue_measured_fraction_max 0.998
_diffrn_reflns_limit_h_max 22
_diffrn_reflns_limit_h_min -22
_diffrn_reflns_limit_k_max 22
_diffrn_reflns_limit_k_min -22
_diffrn_reflns_limit_l_max 22
_diffrn_reflns_limit_l_min -22
_diffrn_reflns_number 161438
_diffrn_reflns_point_group_measured_fraction_full 0.998
_diffrn_reflns_point_group_measured_fraction_max 0.998
_diffrn_reflns_theta_full 25.242
_diffrn_reflns_theta_max 26.479
_diffrn_reflns_theta_min 2.233
_diffrn_source 'fine-focus sealed tube'
_exptl_absorpt_coefficient_mu 0.460
_exptl_absorpt_correction_T_max 0.7252
_exptl_absorpt_correction_T_min 0.6893
_exptl_absorpt_correction_type multi-scan
_exptl_absorpt_process_details SADABS-2016/2
_exptl_crystal_colour colorless
_exptl_crystal_density_diffrn 1.236
_exptl_crystal_description polyhedron
_exptl_crystal_F_000 2400
_exptl_crystal_size_max 0.08
_exptl_crystal_size_mid 0.08
_exptl_crystal_size_min 0.06
_refine_diff_density_max 0.911
_refine_diff_density_min -0.983
_refine_diff_density_rms 0.105
_refine_ls_abs_structure_details
;
 Flack x determined using 1769 quotients [(I+)-(I-)]/[(I+)+(I-)]
 (Parsons, Flack and Wagner, Acta Cryst. B69 (2013) 249-259).
;
_refine_ls_abs_structure_Flack 0.010(4)
_refine_ls_extinction_method none
_refine_ls_goodness_of_fit_ref 1.069
_refine_ls_hydrogen_treatment constr
_refine_ls_matrix_type full
_refine_ls_number_parameters 209
_refine_ls_number_reflns 4202
_refine_ls_number_restraints 6
_refine_ls_restrained_S_all 1.070
_refine_ls_R_factor_all 0.0786
_refine_ls_R_factor_gt 0.0760
_refine_ls_shift/su_max 0.000
_refine_ls_shift/su_mean 0.000
_refine_ls_structure_factor_coef Fsqd
_refine_ls_weighting_details 'w=1/[\s^2^(Fo^2^)+(0.1264P)^2^+12.2029P] where P=(Fo^2^+2Fc^2^)/3'
_refine_ls_weighting_scheme calc
_refine_ls_wR_factor_gt 0.2049
_refine_ls_wR_factor_ref 0.2082
_reflns_Friedel_coverage 0.827
_reflns_Friedel_fraction_full 0.999
_reflns_Friedel_fraction_max 0.999
_reflns_number_gt 4032
_reflns_number_total 4202
_reflns_threshold_expression 'I > 2\s(I)'
_cod_data_source_file d4ce00181h2.cif
_cod_data_source_block mo_KS586_0m_a
_cod_depositor_comments 'Adding full bibliography for 7248247--7248255.cif.'
_cod_original_cell_volume 6072.7(3)
_cod_database_code 7248255
_shelx_shelxl_version_number 2018/3
_shelx_space_group_comment
;
The symmetry employed for this shelxl refinement is uniquely defined
by the following loop, which should always be used as a source of
symmetry information in preference to the above space-group names.
They are only intended as comments.
;

loop_
_space_group_symop_operation_xyz
'x, y, z'
'-x+1/2, -y, z+1/2'
'-x, y+1/2, -z+1/2'
'x+1/2, -y+1/2, -z'
'z, x, y'
'z+1/2, -x+1/2, -y'
'-z+1/2, -x, y+1/2'
'-z, x+1/2, -y+1/2'
'y, z, x'
'-y, z+1/2, -x+1/2'
'y+1/2, -z+1/2, -x'
'-y+1/2, -z, x+1/2'

loop_
_atom_site_label
_atom_site_type_symbol
_atom_site_fract_x
_atom_site_fract_y
_atom_site_fract_z
_atom_site_U_iso_or_equiv
_atom_site_adp_type
_atom_site_occupancy
_atom_site_site_symmetry_order
_atom_site_calc_flag
_atom_site_refinement_flags_posn
_atom_site_refinement_flags_adp
_atom_site_refinement_flags_occupancy
_atom_site_disorder_assembly
_atom_site_disorder_group
C1PH C 0.5364(9) 0.1509(9) 0.6398(7) 0.047(4) Uiso 0.454(12) 1 d G . P A 1
C2PH C 0.5593(10) 0.1868(8) 0.5767(9) 0.073(6) Uiso 0.454(12) 1 d G . P A 1
H2PH H 0.590146 0.228600 0.580189 0.087 Uiso 0.454(12) 1 calc R U P A 1
C3PH C 0.5372(14) 0.1614(13) 0.5083(7) 0.092(9) Uiso 0.454(12) 1 d G . P A 1
H3PH H 0.552885 0.185935 0.465117 0.110 Uiso 0.454(12) 1 calc R U P A 1
C4PH C 0.4921(18) 0.1002(16) 0.5031(12) 0.33(6) Uiso 0.454(12) 1 d G . P A 1
H4PH H 0.477019 0.082887 0.456411 0.395 Uiso 0.454(12) 1 calc R U P A 1
C5PH C 0.4692(17) 0.0643(14) 0.5663(16) 0.21(3) Uiso 0.454(12) 1 d G . P A 1
H5PH H 0.438413 0.022504 0.562777 0.250 Uiso 0.454(12) 1 calc R U P A 1
C6PH C 0.4913(13) 0.0897(11) 0.6347(13) 0.122(16) Uiso 0.454(12) 1 d G . P A 1
H6PH H 0.475673 0.065168 0.677850 0.146 Uiso 0.454(12) 1 calc R U P A 1
C7PH C 0.5577(14) 0.1942(14) 0.7066(13) 0.069(6) Uiso 0.454(12) 1 d . . P A 1
H7PH H 0.544963 0.246246 0.695088 0.083 Uiso 0.454(12) 1 calc R U P A 1
C8PH C 0.6339(12) 0.1953(12) 0.7304(13) 0.058(5) Uiso 0.454(12) 1 d . . P A 1
H8PA H 0.635888 0.200746 0.783829 0.070 Uiso 0.454(12) 1 calc R U P A 1
H8PB H 0.659336 0.236542 0.707258 0.070 Uiso 0.454(12) 1 calc R U P A 1
H8PC H 0.657793 0.149300 0.716244 0.070 Uiso 0.454(12) 1 calc R U P A 1
C11P C 0.5912(8) 0.1475(9) 0.6626(9) 0.070(5) Uiso 0.546(12) 1 d G . P A 2
C12P C 0.6218(12) 0.2153(9) 0.6787(11) 0.108(9) Uiso 0.546(12) 1 d G . P A 2
H12P H 0.597100 0.248147 0.710663 0.130 Uiso 0.546(12) 1 calc R U P A 2
C13P C 0.6886(12) 0.2352(11) 0.6479(15) 0.130(12) Uiso 0.546(12) 1 d G . P A 2
H13P H 0.709593 0.281580 0.658915 0.156 Uiso 0.546(12) 1 calc R U P A 2
C14P C 0.7248(10) 0.1872(16) 0.6011(15) 0.176(19) Uiso 0.546(12) 1 d G . P A 2
H14P H 0.770467 0.200766 0.580088 0.211 Uiso 0.546(12) 1 calc R U P A 2
C15P C 0.6941(12) 0.1193(14) 0.5850(13) 0.150(15) Uiso 0.546(12) 1 d G . P A 2
H15P H 0.718850 0.086517 0.553010 0.180 Uiso 0.546(12) 1 calc R U P A 2
C16P C 0.6273(12) 0.0995(9) 0.6158(11) 0.108(9) Uiso 0.546(12) 1 d G . P A 2
H16P H 0.606357 0.053082 0.604757 0.129 Uiso 0.546(12) 1 calc R U P A 2
C17P C 0.5205(13) 0.1159(13) 0.6984(13) 0.079(6) Uiso 0.546(12) 1 d . . P A 2
H17P H 0.533133 0.067560 0.720974 0.095 Uiso 0.546(12) 1 calc R U P A 2
C18P C 0.4657(12) 0.1021(11) 0.6371(10) 0.060(4) Uiso 0.546(12) 1 d . . P A 2
H18A H 0.460446 0.146550 0.607401 0.090 Uiso 0.546(12) 1 calc R U P A 2
H18B H 0.418046 0.089039 0.658284 0.090 Uiso 0.546(12) 1 calc R U P A 2
H18C H 0.483129 0.061826 0.606150 0.090 Uiso 0.546(12) 1 calc R U P A 2
Cu1 Cu 0.44144(3) 0.05856(3) 0.94144(3) 0.0189(3) Uani 1 3 d S T P . .
Cl1 Cl 0.32209(13) 0.17791(13) 0.82209(13) 0.0797(14) Uani 1 3 d S T P . .
O1 O 0.3425(10) 0.1790(8) 0.7481(5) 0.159(6) Uani 1 1 d . U . . .
O2 O 0.3614(4) 0.1386(4) 0.8614(4) 0.128(7) Uani 1 3 d S T P . .
O3 O 0.5057(6) 0.1711(7) 0.7612(5) 0.109(4) Uani 1 1 d . . . . .
H3A H 0.463848 0.186981 0.750244 0.131 Uiso 1 1 calc R U . A 1
N1 N 0.5094(3) 0.1403(3) 0.9652(3) 0.0239(9) Uani 1 1 d . . . . .
N2 N 0.5300(3) 0.1941(3) 0.9169(3) 0.0284(11) Uani 1 1 d . . . . .
H2 H 0.514705 0.196168 0.871239 0.034 Uiso 1 1 calc R U . . .
C1 C 0.5769(3) 0.2443(3) 0.9473(4) 0.0314(13) Uani 1 1 d . . . . .
C2 C 0.6035(4) 0.3086(3) 0.9069(4) 0.0329(14) Uani 1 1 d . . . . .
C3 C 0.6654(3) 0.3453(4) 0.9332(4) 0.0346(14) Uani 1 1 d . . . . .
H3 H 0.689604 0.328202 0.976007 0.042 Uiso 1 1 calc R U . . .
C4 C 0.5450(3) 0.1577(3) 1.0268(3) 0.0240(11) Uani 1 1 d . . . . .
C5 C 0.5882(4) 0.2210(3) 1.0187(3) 0.0304(13) Uani 1 1 d . . . . .
C6 C 0.6180(5) 0.2375(4) 1.0936(4) 0.0409(17) Uani 1 1 d . . . . .
H6 H 0.662258 0.269771 1.095339 0.049 Uiso 1 1 calc R U . . .
C7 C 0.6284(4) 0.1571(4) 1.1230(3) 0.0345(15) Uani 1 1 d . . . . .
C8 C 0.5479(4) 0.1329(3) 1.1055(3) 0.0307(13) Uani 1 1 d . . . . .
C9 C 0.5260(4) 0.0548(4) 1.1219(3) 0.0393(15) Uani 1 1 d . . . . .
H9A H 0.473674 0.048370 1.111464 0.059 Uiso 1 1 calc R U . . .
H9B H 0.535362 0.044095 1.173678 0.059 Uiso 1 1 calc R U . . .
H9C H 0.554630 0.021374 1.091175 0.059 Uiso 1 1 calc R U . . .
C10 C 0.6469(6) 0.1538(4) 1.2052(4) 0.051(2) Uani 1 1 d . . . . .
H10A H 0.650350 0.102465 1.220745 0.076 Uiso 1 1 calc R U . . .
H10B H 0.608201 0.178362 1.233290 0.076 Uiso 1 1 calc R U . . .
H10C H 0.693785 0.178380 1.214064 0.076 Uiso 1 1 calc R U . . .
C11 C 0.6868(4) 0.1140(5) 1.0828(4) 0.0461(18) Uani 1 1 d . . . . .
H11A H 0.679203 0.118552 1.029823 0.069 Uiso 1 1 calc R U . . .
H11B H 0.683774 0.062236 1.096918 0.069 Uiso 1 1 calc R U . . .
H11C H 0.735294 0.133217 1.095648 0.069 Uiso 1 1 calc R U . . .
C12 C 0.5511(6) 0.2633(4) 1.1390(4) 0.057(2) Uani 1 1 d . . . . .
H12A H 0.523849 0.302475 1.113254 0.068 Uiso 1 1 calc R U . . .
H12B H 0.566416 0.281411 1.187819 0.068 Uiso 1 1 calc R U . . .
C13 C 0.5039(5) 0.1922(5) 1.1459(4) 0.0479(18) Uani 1 1 d . . . . .
H13A H 0.496792 0.178736 1.198014 0.058 Uiso 1 1 calc R U . . .
H13B H 0.455226 0.199076 1.122850 0.058 Uiso 1 1 calc R U . . .

loop_
_atom_site_aniso_label
_atom_site_aniso_U_11
_atom_site_aniso_U_22
_atom_site_aniso_U_33
_atom_site_aniso_U_23
_atom_site_aniso_U_13
_atom_site_aniso_U_12
Cu1 0.0189(3) 0.0189(3) 0.0189(3) -0.0017(2) 0.0017(2) -0.0017(2)
Cl1 0.0797(14) 0.0797(14) 0.0797(14) 0.0207(12) -0.0207(12) 0.0207(12)
O1 0.269(17) 0.161(11) 0.046(5) 0.017(6) -0.038(7) -0.063(11)
O2 0.128(7) 0.128(7) 0.128(7) 0.055(5) -0.055(5) 0.055(5)
O3 0.097(6) 0.169(11) 0.061(5) 0.002(6) 0.022(5) -0.026(7)
N1 0.030(2) 0.022(2) 0.020(2) 0.0039(17) -0.0022(18) -0.0082(18)
N2 0.029(2) 0.031(3) 0.026(2) 0.0104(19) -0.0113(19) -0.014(2)
C1 0.036(3) 0.029(3) 0.029(3) 0.012(2) -0.012(2) -0.014(2)
C2 0.032(3) 0.032(3) 0.035(3) 0.015(3) -0.012(3) -0.019(3)
C3 0.033(3) 0.035(3) 0.036(3) 0.012(3) -0.017(3) -0.016(3)
C4 0.028(3) 0.023(2) 0.022(2) 0.004(2) -0.005(2) -0.010(2)
C5 0.035(3) 0.027(3) 0.029(3) 0.008(2) -0.012(2) -0.011(2)
C6 0.065(5) 0.027(3) 0.031(3) 0.004(3) -0.019(3) -0.016(3)
C7 0.051(4) 0.029(3) 0.024(3) 0.004(2) -0.015(3) -0.015(3)
C8 0.043(4) 0.030(3) 0.020(3) 0.001(2) 0.001(2) -0.012(3)
C9 0.056(4) 0.038(3) 0.024(3) 0.009(3) -0.006(3) -0.020(3)
C10 0.081(6) 0.041(4) 0.030(3) 0.008(3) -0.024(4) -0.019(4)
C11 0.042(4) 0.050(4) 0.046(4) 0.008(3) -0.016(3) -0.005(3)
C12 0.096(7) 0.035(4) 0.039(4) -0.011(3) -0.010(4) -0.001(4)
C13 0.059(5) 0.046(4) 0.039(4) -0.011(3) 0.009(3) 0.002(4)

loop_
_atom_type_symbol
_atom_type_description
_atom_type_scat_dispersion_real
_atom_type_scat_dispersion_imag
_atom_type_scat_source
C C 0.0033 0.0016 'International Tables Vol C Tables 4.2.6.8 and 6.1.1.4'
H H 0.0000 0.0000 'International Tables Vol C Tables 4.2.6.8 and 6.1.1.4'
Cl Cl 0.1484 0.1585 'International Tables Vol C Tables 4.2.6.8 and 6.1.1.4'
Cu Cu 0.3201 1.2651 'International Tables Vol C Tables 4.2.6.8 and 6.1.1.4'
N N 0.0061 0.0033 'International Tables Vol C Tables 4.2.6.8 and 6.1.1.4'
O O 0.0106 0.0060 'International Tables Vol C Tables 4.2.6.8 and 6.1.1.4'

loop_
_geom_angle_atom_site_label_1
_geom_angle_atom_site_label_2
_geom_angle_atom_site_label_3
_geom_angle
_geom_angle_site_symmetry_1
_geom_angle_site_symmetry_3
_geom_angle_publ_flag
C2PH C1PH C6PH 120.0 . . ?
C2PH C1PH C7PH 110.3(15) . . ?
C6PH C1PH C7PH 129.1(15) . . ?
C3PH C2PH C1PH 120.0 . . ?
C3PH C2PH H2PH 120.0 . . ?
C1PH C2PH H2PH 120.0 . . ?
C2PH C3PH C4PH 120.0 . . ?
C2PH C3PH H3PH 120.0 . . ?
C4PH C3PH H3PH 120.0 . . ?
C5PH C4PH C3PH 120.0 . . ?
C5PH C4PH H4PH 120.0 . . ?
C3PH C4PH H4PH 120.0 . . ?
C6PH C5PH C4PH 120.0 . . ?
C6PH C5PH H5PH 120.0 . . ?
C4PH C5PH H5PH 120.0 . . ?
C5PH C6PH C1PH 120.0 . . ?
C5PH C6PH H6PH 120.0 . . ?
C1PH C6PH H6PH 120.0 . . ?
O3 C7PH C8PH 115.2(19) . . ?
O3 C7PH C1PH 103.7(17) . . ?
C8PH C7PH C1PH 120(2) . . ?
O3 C7PH H7PH 105.7 . . ?
C8PH C7PH H7PH 105.7 . . ?
C1PH C7PH H7PH 105.7 . . ?
C7PH C8PH H8PA 109.5 . . ?
C7PH C8PH H8PB 109.5 . . ?
H8PA C8PH H8PB 109.5 . . ?
C7PH C8PH H8PC 109.5 . . ?
H8PA C8PH H8PC 109.5 . . ?
H8PB C8PH H8PC 109.5 . . ?
C12P C11P C16P 120.0 . . ?
C12P C11P C17P 125.1(15) . . ?
C16P C11P C17P 114.7(15) . . ?
C11P C12P C13P 120.0 . . ?
C11P C12P H12P 120.0 . . ?
C13P C12P H12P 120.0 . . ?
C12P C13P C14P 120.0 . . ?
C12P C13P H13P 120.0 . . ?
C14P C13P H13P 120.0 . . ?
C15P C14P C13P 120.0 . . ?
C15P C14P H14P 120.0 . . ?
C13P C14P H14P 120.0 . . ?
C16P C15P C14P 120.0 . . ?
C16P C15P H15P 120.0 . . ?
C14P C15P H15P 120.0 . . ?
C15P C16P C11P 120.0 . . ?
C15P C16P H16P 120.0 . . ?
C11P C16P H16P 120.0 . . ?
C18P C17P O3 122.4(18) . . ?
C18P C17P C11P 107.3(17) . . ?
O3 C17P C11P 102.4(15) . . ?
C18P C17P H17P 108.0 . . ?
O3 C17P H17P 108.0 . . ?
C11P C17P H17P 108.0 . . ?
C17P C18P H18A 109.5 . . ?
C17P C18P H18B 109.5 . . ?
H18A C18P H18B 109.5 . . ?
C17P C18P H18C 109.5 . . ?
H18A C18P H18C 109.5 . . ?
H18B C18P H18C 109.5 . . ?
N1 Cu1 N1 119.72(3) 6_456 12_565 ?
N1 Cu1 N1 119.72(3) 6_456 . ?
N1 Cu1 N1 119.72(3) 12_565 . ?
O2 Cl1 O1 114.2(7) . 6_456 ?
O2 Cl1 O1 114.2(7) . 12_565 ?
O1 Cl1 O1 104.3(9) 6_456 12_565 ?
O2 Cl1 O1 114.2(7) . . ?
O1 Cl1 O1 104.3(9) 6_456 . ?
O1 Cl1 O1 104.3(9) 12_565 . ?
C7PH O3 H3A 109.5 . . ?
C4 N1 N2 103.7(4) . . ?
C4 N1 Cu1 131.7(4) . . ?
N2 N1 Cu1 124.7(4) . . ?
C1 N2 N1 113.0(5) . . ?
C1 N2 H2 123.5 . . ?
N1 N2 H2 123.5 . . ?
N2 C1 C5 105.6(5) . . ?
N2 C1 C2 122.5(5) . . ?
C5 C1 C2 131.9(6) . . ?
C3 C2 C3 120.2(6) 7_665 . ?
C3 C2 C1 121.2(5) 7_665 . ?
C3 C2 C1 118.6(5) . . ?
C2 C3 C2 119.8(6) 10_646 . ?
C2 C3 H3 120.1 10_646 . ?
C2 C3 H3 120.1 . . ?
N1 C4 C5 112.3(5) . . ?
N1 C4 C8 138.4(5) . . ?
C5 C4 C8 109.1(5) . . ?
C1 C5 C4 105.5(5) . . ?
C1 C5 C6 148.0(6) . . ?
C4 C5 C6 105.8(5) . . ?
C5 C6 C12 105.2(6) . . ?
C5 C6 C7 99.6(5) . . ?
C12 C6 C7 101.3(6) . . ?
C5 C6 H6 116.1 . . ?
C12 C6 H6 116.1 . . ?
C7 C6 H6 116.1 . . ?
C11 C7 C10 107.3(6) . . ?
C11 C7 C8 114.5(5) . . ?
C10 C7 C8 113.1(6) . . ?
C11 C7 C6 113.8(6) . . ?
C10 C7 C6 113.3(6) . . ?
C8 C7 C6 94.6(5) . . ?
C4 C8 C9 117.6(5) . . ?
C4 C8 C13 103.2(5) . . ?
C9 C8 C13 115.5(6) . . ?
C4 C8 C7 98.2(5) . . ?
C9 C8 C7 118.3(6) . . ?
C13 C8 C7 101.2(6) . . ?
C8 C9 H9A 109.5 . . ?
C8 C9 H9B 109.5 . . ?
H9A C9 H9B 109.5 . . ?
C8 C9 H9C 109.5 . . ?
H9A C9 H9C 109.5 . . ?
H9B C9 H9C 109.5 . . ?
C7 C10 H10A 109.5 . . ?
C7 C10 H10B 109.5 . . ?
H10A C10 H10B 109.5 . . ?
C7 C10 H10C 109.5 . . ?
H10A C10 H10C 109.5 . . ?
H10B C10 H10C 109.5 . . ?
C7 C11 H11A 109.5 . . ?
C7 C11 H11B 109.5 . . ?
H11A C11 H11B 109.5 . . ?
C7 C11 H11C 109.5 . . ?
H11A C11 H11C 109.5 . . ?
H11B C11 H11C 109.5 . . ?
C6 C12 C13 103.1(6) . . ?
C6 C12 H12A 111.2 . . ?
C13 C12 H12A 111.2 . . ?
C6 C12 H12B 111.2 . . ?
C13 C12 H12B 111.2 . . ?
H12A C12 H12B 109.1 . . ?
C8 C13 C12 104.9(6) . . ?
C8 C13 H13A 110.8 . . ?
C12 C13 H13A 110.8 . . ?
C8 C13 H13B 110.8 . . ?
C12 C13 H13B 110.8 . . ?
H13A C13 H13B 108.8 . . ?

loop_
_geom_bond_atom_site_label_1
_geom_bond_atom_site_label_2
_geom_bond_distance
_geom_bond_site_symmetry_2
_geom_bond_publ_flag
C1PH C2PH 1.3900 . ?
C1PH C6PH 1.3900 . ?
C1PH C7PH 1.50(3) . ?
C2PH C3PH 1.3900 . ?
C2PH H2PH 0.9500 . ?
C3PH C4PH 1.3900 . ?
C3PH H3PH 0.9500 . ?
C4PH C5PH 1.3900 . ?
C4PH H4PH 0.9500 . ?
C5PH C6PH 1.3900 . ?
C5PH H5PH 0.9500 . ?
C6PH H6PH 0.9500 . ?
C7PH O3 1.44(3) . ?
C7PH C8PH 1.46(3) . ?
C7PH H7PH 1.0000 . ?
C8PH H8PA 0.9800 . ?
C8PH H8PB 0.9800 . ?
C8PH H8PC 0.9800 . ?
C11P C12P 1.3900 . ?
C11P C16P 1.3900 . ?
C11P C17P 1.56(3) . ?
C12P C13P 1.3900 . ?
C12P H12P 0.9500 . ?
C13P C14P 1.3900 . ?
C13P H13P 0.9500 . ?
C14P C15P 1.3900 . ?
C14P H14P 0.9500 . ?
C15P C16P 1.3900 . ?
C15P H15P 0.9500 . ?
C16P H16P 0.9500 . ?
C17P C18P 1.52(3) . ?
C17P O3 1.55(3) . ?
C17P H17P 1.0000 . ?
C18P H18A 0.9800 . ?
C18P H18B 0.9800 . ?
C18P H18C 0.9800 . ?
Cu1 N1 1.987(5) 6_456 ?
Cu1 N1 1.987(5) 12_565 ?
Cu1 N1 1.987(5) . ?
Cl1 O2 1.244(13) . ?
Cl1 O1 1.401(11) 6_456 ?
Cl1 O1 1.401(11) 12_565 ?
Cl1 O1 1.401(11) . ?
O3 H3A 0.8400 . ?
N1 C4 1.337(7) . ?
N1 N2 1.371(7) . ?
N2 C1 1.370(7) . ?
N2 H2 0.8800 . ?
C1 C5 1.385(8) . ?
C1 C2 1.469(8) . ?
C2 C3 1.393(8) 7_665 ?
C2 C3 1.396(8) . ?
C3 H3 0.9500 . ?
C4 C5 1.405(8) . ?
C4 C8 1.507(7) . ?
C5 C6 1.501(8) . ?
C6 C12 1.548(13) . ?
C6 C7 1.573(9) . ?
C6 H6 1.0000 . ?
C7 C11 1.515(11) . ?
C7 C10 1.539(9) . ?
C7 C8 1.566(9) . ?
C8 C9 1.509(9) . ?
C8 C13 1.536(10) . ?
C9 H9A 0.9800 . ?
C9 H9B 0.9800 . ?
C9 H9C 0.9800 . ?
C10 H10A 0.9800 . ?
C10 H10B 0.9800 . ?
C10 H10C 0.9800 . ?
C11 H11A 0.9800 . ?
C11 H11B 0.9800 . ?
C11 H11C 0.9800 . ?
C12 C13 1.563(12) . ?
C12 H12A 0.9900 . ?
C12 H12B 0.9900 . ?
C13 H13A 0.9900 . ?
C13 H13B 0.9900 . ?
